data_2104273
loop_
_publ_author_name
'Dittrich, B.'
'McKinnon, J. J.'
'Warren, J. E.'

_publ_section_title
;
 Improvement of anisotropic displacement parameters from invariom-model
 refinements for three <small>L</small>-hydroxylysine structures
;
_journal_coeditor_code WS5058
_journal_issue 6
_journal_name_full 'Acta Crystallographica Section B'
_journal_page_first 750
_journal_page_last 759
_journal_paper_doi 10.1107/S0108768108032163
_journal_volume 64
_journal_year 2008
_chemical_formula_moiety 'C6 H16 N2 O3, H2 O, 2(Cl)'
_chemical_formula_sum 'C6 H18 Cl2 N2 O4'
_chemical_formula_weight 253.12
_space_group_IT_number 1
_symmetry_cell_setting triclinic
_symmetry_space_group_name_Hall 'P 1'
_symmetry_space_group_name_H-M 'P 1'
_audit_conform_dict_name cif_core.dic
_audit_conform_dict_version 2.2
_audit_creation_method
;
CrysAlis RED, Oxford Diffraction Ltd.,
Version 1.171.31.7 (release 18-10-2006 CrysAlis171 .NET)
(compiled Oct 18 2006,16:28:17)
and XD routine XDCIF
;
_cell_angle_alpha 79.382(4)
_cell_angle_beta 73.191(5)
_cell_angle_gamma 69.544(5)
_cell_formula_units_Z 1
_cell_length_a 5.4491(3)
_cell_length_b 7.3962(4)
_cell_length_c 8.1337(4)
_cell_measurement_reflns_used 34253
_cell_measurement_temperature 100
_cell_measurement_theta_max 51.42
_cell_measurement_theta_min 2.6214
_cell_volume 292.75(3)
_computing_cell_refinement
;
CrysAlis RED, Oxford Diffraction Ltd.,
Version 1.171.31.7 (release 18-10-2006 CrysAlis171 .NET)
(compiled Oct 18 2006,16:28:17)
;
_computing_data_collection
;
CrysAlis CCD, Oxford Diffraction Ltd.,
Version 1.171.31.7 (release 18-10-2006 CrysAlis171 .NET)
(compiled Oct 18 2006,16:28:17)
;
_computing_data_reduction
;
CrysAlis RED, Oxford Diffraction Ltd.,
Version 1.171.31.7 (release 18-10-2006 CrysAlis171 .NET)
(compiled Oct 18 2006,16:28:17)
;
_computing_molecular_graphics 'Koritsanszky et al, (2003)'
_computing_publication_material 'Koritsanszky et al, (2003)'
_computing_structure_refinement 'Koritsanszky et al, (2003)'
_diffrn_detector_area_resol_mean 16.0009
_diffrn_measured_fraction_theta_full 0.90
_diffrn_measured_fraction_theta_max 0.99
_diffrn_measurement_device_type 'Oxford Diffraction Xcalibur S'
_diffrn_measurement_method '\w scans'
_diffrn_radiation_monochromator graphite
_diffrn_radiation_source 'Enhance (Mo) X-ray Source'
_diffrn_radiation_type 'Mo K\a'
_diffrn_radiation_wavelength 0.7107
_diffrn_reflns_av_R_equivalents 0.0216
_diffrn_reflns_av_sigmaI/netI 0.0261
_diffrn_reflns_limit_h_max 11
_diffrn_reflns_limit_h_min -11
_diffrn_reflns_limit_k_max 16
_diffrn_reflns_limit_k_min -16
_diffrn_reflns_limit_l_max 17
_diffrn_reflns_limit_l_min -17
_diffrn_reflns_number 45855
_diffrn_reflns_theta_full 51.00
_diffrn_reflns_theta_max 51.42
_diffrn_reflns_theta_min 2.6214
_exptl_absorpt_coefficient_mu 0.547
_exptl_absorpt_correction_T_max 0.924
_exptl_absorpt_correction_T_min 0.845
_exptl_absorpt_correction_type analytical
_exptl_absorpt_process_details
;
CrysAlis RED, Oxford Diffraction Ltd.,
Version 1.171.31.7 (release 18-10-2006 CrysAlis171 .NET)
(compiled Oct 18 2006,16:28:17)
Analytical numeric absorption correction using a multifaceted crystal
model based on expressions derived by R.C. Clark & J.S. Reid
(Clark, R. C. & Reid, J. S. (1995). Acta Cryst. A51, 887-897)
;
_exptl_crystal_colour colorless
_exptl_crystal_density_diffrn 1.4364
_exptl_crystal_description rectangle
_exptl_crystal_F_000 134.00
_exptl_crystal_size_max 0.4406
_exptl_crystal_size_mid 0.4015
_exptl_crystal_size_min 0.1833
_refine_diff_density_max 0.703
_refine_diff_density_min -0.231
_refine_ls_abs_structure_details '(Dittrich <i>et al.</i>, 2006c)'
_refine_ls_abs_structure_Flack -0.030(10)
_refine_ls_extinction_method none
_refine_ls_goodness_of_fit_ref 1.7268
_refine_ls_hydrogen_treatment constr
_refine_ls_matrix_type full
_refine_ls_number_parameters 190
_refine_ls_number_reflns 10693
_refine_ls_number_restraints 0
_refine_ls_R_factor_all 0.0241
_refine_ls_R_factor_gt 0.0204
_refine_ls_shift/su_max 0
_refine_ls_structure_factor_coef F
_refine_ls_weighting_details
;
     calc w1 = 1/[s^2^(Fo)]
;
_refine_ls_weighting_scheme calc
_refine_ls_wR_factor_ref 0.0194
_reflns_number_gt 10693
_reflns_number_total 12708
_reflns_threshold_expression F>3u(F)
_cod_data_source_file ws5058.cif
_cod_data_source_block III
_cod_database_code 2104273
_cod_database_fobs_code 2104273

loop_
_symmetry_equiv_pos_as_xyz
+X,+Y,+Z

loop_
_atom_site_aniso_label
_atom_site_aniso_U_11
_atom_site_aniso_U_22
_atom_site_aniso_U_33
_atom_site_aniso_U_12
_atom_site_aniso_U_13
_atom_site_aniso_U_23
CL(1) 0.01395(4) 0.01147(5) 0.02175(5) -0.00312(4) -0.00709(4) 0.00072(4)
CL(2) 0.01591(5) 0.01369(5) 0.01557(4) -0.00602(4) -0.00587(3) 0.00126(3)
O(1) 0.01300(10) 0.0200(2) 0.0227(2) 0.00080(10) -0.00680(10) -0.00890(10)
O(2) 0.01350(10) 0.0232(2) 0.02230(10) -0.00130(10) -0.00870(10) -0.00860(10)
O(3) 0.01720(10) 0.0146(2) 0.01240(10) -0.00380(10) -0.00130(10) -0.00020(10)
O(1W) 0.01180(10) 0.0224(2) 0.02040(10) -0.00460(10) -0.00400(10) -0.00400(10)
N(1) 0.01230(10) 0.0128(2) 0.01190(10) -0.00180(10) -0.00200(10) 0.00010(10)
N(2) 0.01410(10) 0.0123(2) 0.01390(10) -0.00380(10) -0.00590(10) 0.00090(10)
C(1) 0.00980(10) 0.0113(2) 0.01360(10) -0.00190(10) -0.00370(10) -0.00150(10)
C(2) 0.00980(10) 0.0109(2) 0.01250(10) -0.00270(10) -0.00370(10) 0.00010(10)
C(3) 0.01070(10) 0.0144(2) 0.01130(10) -0.00290(10) -0.00340(10) 0.00070(10)
C(4) 0.01100(10) 0.0146(2) 0.01130(10) -0.00340(10) -0.00370(10) 0.00090(10)
C(5) 0.01100(10) 0.0111(2) 0.01200(10) -0.00350(10) -0.00410(10) 0.00010(10)
C(6) 0.01150(10) 0.0163(2) 0.01320(10) -0.00420(10) -0.00460(10) 0.00190(10)

loop_
_atom_site_label
_atom_site_fract_x
_atom_site_fract_y
_atom_site_fract_z
_atom_site_U_iso_or_equiv
_atom_site_occupancy
CL(1) 0.80699 0.2266 0.15254 0.017 1
CL(2) 0.73962(3) 0.55375(2) 0.62145(2) 0.016 1
O(1) 1.30652(8) -0.53581(7) 1.04021(5) 0.02 1
O(2) 1.24225(8) -0.35346(7) 1.25037(5) 0.021 1
O(3) 0.78915(8) -0.03575(6) 0.60225(5) 0.016 1
O(1W) 0.21638(8) 0.07649(7) 0.38356(5) 0.019 1
N(1) 0.71901(8) -0.18568(7) 1.26703(5) 0.014 1
N(2) 0.37616(8) 0.32178(7) 0.55969(5) 0.014 1
C(1) 1.16180(9) -0.40042(7) 1.14575(6) 0.013 1
C(2) 0.87696(9) -0.30458(7) 1.11993(5) 0.012 1
C(3) 0.88502(9) -0.18022(7) 0.94660(5) 0.013 1
C(4) 0.60511(9) -0.06778(8) 0.91499(5) 0.013 1
C(5) 0.62716(9) 0.06783(7) 0.74930(5) 0.012 1
C(6) 0.34985(9) 0.18560(8) 0.71956(6) 0.015 1
H(1) 1.47328 -0.60217 1.07327 0.034(3) 1
H(3) 0.76776 -0.16195 0.62169 0.024(3) 1
H(1A) 0.7381 -0.26547 1.38211 0.022(2) 1
H(1B) 0.51589 -0.13231 1.27628 0.035(3) 1
H(1C) 0.77532 -0.06493 1.25552 0.030(3) 1
H(2A) 0.4727 0.41362 0.57052 0.037(3) 1
H(2B) 0.19222 0.41384 0.54513 0.025(3) 1
H(2C) 0.46362 0.24433 0.45431 0.019(2) 1
H(2) 0.78332 -0.41633 1.12631 0.025(2) 1
H(3A) 0.99143 -0.07779 0.94161 0.029(3) 1
H(3B) 0.99922 -0.28077 0.84779 0.025(2) 1
H(4A) 0.50096 -0.16796 0.90951 0.028(2) 1
H(4B) 0.47796 0.02397 1.01852 0.018(2) 1
H(5) 0.73194 0.1696 0.75142 0.029(3) 1
H(6A) 0.25431 0.08704 0.69692 0.028(3) 1
H(6B) 0.22726 0.26754 0.8311 0.036(3) 1
H(1W) 0.09377 0.02703 0.47576 0.042(3) 1
H(2W) 0.13095 0.15269 0.29419 0.038(3) 1

loop_
_atom_type_symbol
_atom_type_description
_atom_type_scat_dispersion_real
_atom_type_scat_dispersion_imag
_atom_type_scat_source
C C 0.0033 0.0016 'Invariom modelling (Acta Cryst. A61, 314--320)'
H H 0.0000 0.0000 'Invariom modelling (Acta Cryst. A61, 314--320)'
N N 0.0061 0.0033 'Invariom modelling (Acta Cryst. A61, 314--320)'
O O 0.0106 0.0060 'Invariom modelling (Acta Cryst. A61, 314--320)'

loop_
_geom_angle_atom_site_label_1
_geom_angle_atom_site_label_2
_geom_angle_atom_site_label_3
_geom_angle_site_symmetry_1
_geom_angle_site_symmetry_2
_geom_angle_site_symmetry_3
_geom_angle
_geom_angle_publ_flag
C(1) O(1) H(1) 1_555 1_555 1_555 107.84 yes
H(1W) O(1W) H(2W) 1_555 1_555 1_555 112.00 yes
H(1A) N(1) H(1B) 1_555 1_555 1_555 105.21 yes
H(1A) N(1) H(1C) 1_555 1_555 1_555 110.66 yes
H(1B) N(1) H(1C) 1_555 1_555 1_555 104.13 yes
H(2A) N(2) H(2B) 1_555 1_555 1_555 103.03 yes
H(2A) N(2) H(2C) 1_555 1_555 1_555 115.03 yes
H(2B) N(2) H(2C) 1_555 1_555 1_555 107.50 yes
O(1) C(1) O(2) 1_555 1_555 1_555 125.06(4) yes
O(1) C(1) C(2) 1_555 1_555 1_555 111.94(4) yes
O(2) C(1) C(2) 1_555 1_555 1_555 122.94(5) yes
C(1) C(2) C(3) 1_555 1_555 1_555 110.09(4) yes
C(1) C(2) H(2) 1_555 1_555 1_555 109.65 yes
C(3) C(2) H(2) 1_555 1_555 1_555 110.82 yes
C(2) C(3) C(4) 1_555 1_555 1_555 113.65(4) yes
C(2) C(3) H(3A) 1_555 1_555 1_555 108.65 yes
C(2) C(3) H(3B) 1_555 1_555 1_555 105.83 yes
C(4) C(3) H(3A) 1_555 1_555 1_555 109.06 yes
C(4) C(3) H(3B) 1_555 1_555 1_555 109.62 yes
H(3A) C(3) H(3B) 1_555 1_555 1_555 109.86 yes
C(3) C(4) C(5) 1_555 1_555 1_555 110.78(4) yes
C(3) C(4) H(4A) 1_555 1_555 1_555 110.32 yes
C(3) C(4) H(4B) 1_555 1_555 1_555 111.64 yes
C(5) C(4) H(4A) 1_555 1_555 1_555 110.53 yes
C(5) C(4) H(4B) 1_555 1_555 1_555 106.16 yes
H(4A) C(4) H(4B) 1_555 1_555 1_555 107.20 yes
C(4) C(5) C(6) 1_555 1_555 1_555 111.33(4) yes
C(4) C(5) H(5) 1_555 1_555 1_555 111.93 yes
C(6) C(5) H(5) 1_555 1_555 1_555 107.91 yes
C(5) C(6) H(6A) 1_555 1_555 1_555 108.96 yes
C(5) C(6) H(6B) 1_555 1_555 1_555 109.65 yes
H(6A) C(6) H(6B) 1_555 1_555 1_555 111.67 yes

loop_
_geom_bond_atom_site_label_1
_geom_bond_atom_site_label_2
_geom_bond_site_symmetry_1
_geom_bond_site_symmetry_2
_geom_bond_distance
_geom_bond_publ_flag
O(1) C(1) 1_555 1_555 1.3164(6) yes
O(1) H(1) 1_555 1_555 0.9595 yes
O(2) C(1) 1_555 1_555 1.2121(5) yes
O(3) H(3) 1_555 1_555 0.9596 yes
O(1W) H(1W) 1_555 1_555 0.9597 yes
O(1W) H(2W) 1_555 1_555 0.9618 yes
N(1) H(1A) 1_555 1_555 1.0224 yes
N(1) H(1B) 1_555 1_555 1.0216 yes
N(1) H(1C) 1_555 1_555 1.0221 yes
N(2) H(2A) 1_555 1_555 1.0221 yes
N(2) H(2B) 1_555 1_555 1.0220 yes
N(2) H(2C) 1_555 1_555 1.0211 yes
C(1) C(2) 1_555 1_555 1.5235(6) yes
C(2) C(3) 1_555 1_555 1.5329(6) yes
C(2) H(2) 1_555 1_555 1.0999 yes
C(3) C(4) 1_555 1_555 1.5319(6) yes
C(3) H(3A) 1_555 1_555 1.0926 yes
C(3) H(3B) 1_555 1_555 1.0919 yes
C(4) C(5) 1_555 1_555 1.5259(6) yes
C(4) H(4A) 1_555 1_555 1.0926 yes
C(4) H(4B) 1_555 1_555 1.0920 yes
C(5) C(6) 1_555 1_555 1.5217(6) yes
C(5) H(5) 1_555 1_555 1.0972 yes
C(6) H(6A) 1_555 1_555 1.0985 yes
C(6) H(6B) 1_555 1_555 1.0972 yes
